data_4086707
loop_
_publ_author_name
'Agarwal, Pallavi'
'Thirupathi, Natesan'
'Nethaji, Munirathinam'

_publ_section_title
;
 Syntheses, Structural Aspects, Solution Behavior, and Catalytic Utility
 of CyclopalladatedN,N&#x2032;,N&#x2033;-Triarylguanidines
 [\k2(C,N))Pd(Pyrazole)2X] (X = Br, OC(O)CF3, and PF6) in Suzuki--Miyaura
 Coupling Reactions of Aryl Bromides
;
_journal_issue 18
_journal_name_full Organometallics
_journal_page_first 3112
_journal_paper_doi 10.1021/acs.organomet.6b00442
_journal_volume 35
_journal_year 2016
_chemical_formula_moiety 'C34 H38 F3 N7 02 Pd'
_chemical_formula_sum 'C34 H38 F3 N7 O2 Pd'
_chemical_formula_weight 740.11
_chemical_melting_point 481.4
_chemical_name_systematic
; 
 ? 
;
_space_group_IT_number 14
_symmetry_cell_setting monoclinic
_symmetry_space_group_name_Hall '-P 2yn'
_symmetry_space_group_name_H-M 'P 1 21/n 1'
_atom_sites_solution_hydrogens geom
_atom_sites_solution_primary direct
_atom_sites_solution_secondary difmap
_audit_creation_method SHELXL-97
_cell_angle_alpha 90.00
_cell_angle_beta 97.212(7)
_cell_angle_gamma 90.00
_cell_formula_units_Z 4
_cell_length_a 13.2622(9)
_cell_length_b 19.4582(10)
_cell_length_c 13.7721(8)
_cell_measurement_reflns_used 9333
_cell_measurement_temperature 298(2)
_cell_measurement_theta_max 26.37
_cell_measurement_theta_min 2.90
_cell_volume 3525.9(4)
_computing_cell_refinement 'CRYSALISPRO, OXFORD DIFFRACTION LTD.'
_computing_data_collection 'CRYSALISPRO, OXFORD DIFFRACTION LTD.'
_computing_data_reduction 'CRYSALISPRO, OXFORD DIFFRACTION LTD.'
_computing_molecular_graphics 'OLEX 2'
_computing_publication_material 'WINGX V1.80.01'
_computing_structure_refinement 'SHELXL-97 (Sheldrick, 1997)'
_computing_structure_solution 'SHELXS-97 (Sheldrick, 1990)'
_diffrn_ambient_temperature 298(2)
_diffrn_detector_area_resol_mean 0.3703
_diffrn_measured_fraction_theta_full 0.999
_diffrn_measured_fraction_theta_max 0.999
_diffrn_measurement_device_type 'SAPPHIRE-3 CCD DETECTOR'
_diffrn_measurement_method 'OMEGA SCAN'
_diffrn_radiation_monochromator graphite
_diffrn_radiation_source 'fine-focus sealed tube'
_diffrn_radiation_type MoK\a
_diffrn_radiation_wavelength 0.71073
_diffrn_reflns_av_R_equivalents 0.0522
_diffrn_reflns_av_sigmaI/netI 0.0358
_diffrn_reflns_limit_h_max 16
_diffrn_reflns_limit_h_min -16
_diffrn_reflns_limit_k_max 24
_diffrn_reflns_limit_k_min -24
_diffrn_reflns_limit_l_max 17
_diffrn_reflns_limit_l_min -16
_diffrn_reflns_number 29086
_diffrn_reflns_theta_full 26.37
_diffrn_reflns_theta_max 26.37
_diffrn_reflns_theta_min 2.90
_exptl_absorpt_coefficient_mu 0.582
_exptl_absorpt_correction_T_max 0.9885
_exptl_absorpt_correction_T_min 0.9715
_exptl_absorpt_correction_type empirical
_exptl_absorpt_process_details 'CRYSALISPRO 1.171.34.49 (2011)'
_exptl_crystal_colour WHITE
_exptl_crystal_density_diffrn 1.394
_exptl_crystal_density_method 'not measured'
_exptl_crystal_description CUBOIDAL
_exptl_crystal_F_000 1520
_exptl_crystal_size_max 0.05
_exptl_crystal_size_mid 0.02
_exptl_crystal_size_min 0.02
_refine_diff_density_max 1.549
_refine_diff_density_min -0.987
_refine_diff_density_rms 0.118
_refine_ls_extinction_method none
_refine_ls_goodness_of_fit_ref 1.000
_refine_ls_hydrogen_treatment mixed
_refine_ls_matrix_type full
_refine_ls_number_parameters 431
_refine_ls_number_reflns 7208
_refine_ls_number_restraints 0
_refine_ls_restrained_S_all 1.000
_refine_ls_R_factor_all 0.0780
_refine_ls_R_factor_gt 0.0676
_refine_ls_shift/su_max 0.001
_refine_ls_shift/su_mean 0.000
_refine_ls_structure_factor_coef Fsqd
_refine_ls_weighting_details 'calc w=1/[\s^2^(Fo^2^)+(0.2000P)^2^+0.0000P] where P=(Fo^2^+2Fc^2^)/3'
_refine_ls_weighting_scheme calc
_refine_ls_wR_factor_gt 0.2170
_refine_ls_wR_factor_ref 0.2394
_reflns_number_gt 6099
_reflns_number_total 7208
_reflns_threshold_expression >2sigma(I)
_cod_data_source_file om6b00442_si_002.cif
_cod_data_source_block 10
_cod_depositor_comments
;
The following automatic conversions were performed:

'_symmetry_cell_setting' value 'MONOCLINIC' changed to 'monoclinic'
according to
/usr/data/users/saulius/crontab/automatic-downloads/current/ACS/lib/dictionaries/cif_core.dic
dictionary named 'cif_core.dic' version 2.4.2 from 2011-04-26.

'_exptl_absorpt_correction_type' value 'EMPIRICAL' changed to
'empirical' according to
/usr/data/users/saulius/crontab/automatic-downloads/current/ACS/lib/dictionaries/cif_core.dic
dictionary named 'cif_core.dic' version 2.4.2 from 2011-04-26.

Automatic conversion script
Id: cif_fix_values 4268 2015-11-12 08:31:59Z antanas 
;
_cod_original_sg_symbol_H-M P121/n1
_cod_database_code 4086707

loop_
_symmetry_equiv_pos_as_xyz
'x, y, z'
'-x+1/2, y+1/2, -z+1/2'
'-x, -y, -z'
'x-1/2, -y-1/2, z-1/2'

loop_
_atom_site_label
_atom_site_type_symbol
_atom_site_fract_x
_atom_site_fract_y
_atom_site_fract_z
_atom_site_U_iso_or_equiv
_atom_site_adp_type
_atom_site_occupancy
_atom_site_symmetry_multiplicity
_atom_site_calc_flag
_atom_site_refinement_flags
Pd1 Pd 0.33903(2) 0.018274(14) 0.66066(2) 0.04248(19) Uani 1 1 d .
F1 F 0.0012(7) 0.0517(4) 0.8516(9) 0.237(5) Uani 1 1 d .
F2 F -0.0771(5) 0.1342(5) 0.8437(10) 0.292(7) Uani 1 1 d .
F3 F 0.0392(11) 0.1265(9) 0.9350(6) 0.392(11) Uani 1 1 d .
O1 O 0.1169(4) 0.1030(2) 0.7353(3) 0.0872(12) Uani 1 1 d .
O2 O 0.0843(4) 0.2069(2) 0.7834(5) 0.1064(16) Uani 1 1 d .
N1 N 0.3697(3) -0.06933(16) 0.7385(3) 0.0456(8) Uani 1 1 d .
N2 N 0.4800(3) -0.15740(17) 0.7991(3) 0.0535(9) Uani 1 1 d .
H2 H 0.4335 -0.1882 0.7874 0.064 Uiso 1 1 calc R
N3 N 0.5441(3) -0.05338(17) 0.7594(3) 0.0481(8) Uani 1 1 d .
H3 H 0.5993 -0.0753 0.7536 0.058 Uiso 1 1 calc R
N4 N 0.3105(3) 0.10460(17) 0.5794(3) 0.0469(8) Uani 1 1 d .
N5 N 0.2303(3) 0.14463(18) 0.5900(3) 0.0493(8) Uani 1 1 d .
H5 H 0.1882 0.1367 0.6313 0.059 Uiso 1 1 calc R
N6 N 0.1990(3) -0.02348(17) 0.5900(3) 0.0499(9) Uani 1 1 d .
N7 N 0.1142(3) -0.02370(18) 0.6347(3) 0.0563(10) Uani 1 1 d .
H7 H 0.1073 -0.0012 0.6872 0.068 Uiso 1 1 calc R
C1 C 0.4604(3) -0.0916(2) 0.7647(3) 0.0435(9) Uani 1 1 d .
C2 C 0.2847(3) -0.1081(2) 0.7630(3) 0.0477(10) Uani 1 1 d .
C3 C 0.2339(4) -0.0859(2) 0.8407(4) 0.0577(11) Uani 1 1 d .
C4 C 0.1493(4) -0.1258(4) 0.8599(5) 0.0809(17) Uani 1 1 d .
H4 H 0.1137 -0.1130 0.9111 0.097 Uiso 1 1 calc R
C5 C 0.1183(5) -0.1823(3) 0.8060(5) 0.0837(18) Uani 1 1 d .
H5A H 0.0626 -0.2075 0.8209 0.100 Uiso 1 1 calc R
C6 C 0.1693(5) -0.2023(3) 0.7290(5) 0.0826(18) Uani 1 1 d .
H6 H 0.1475 -0.2407 0.6920 0.099 Uiso 1 1 calc R
C7 C 0.2515(4) -0.1659(2) 0.7072(4) 0.0613(12) Uani 1 1 d .
H7A H 0.2854 -0.1795 0.6553 0.074 Uiso 1 1 calc R
C8 C 0.2634(5) -0.0240(3) 0.8960(5) 0.0789(17) Uani 1 1 d .
H8A H 0.3323 -0.0125 0.8883 0.118 Uiso 1 1 calc R
H8B H 0.2580 -0.0317 0.9640 0.118 Uiso 1 1 calc R
H8C H 0.2194 0.0131 0.8723 0.118 Uiso 1 1 calc R
C9 C 0.5751(3) -0.1763(2) 0.8538(3) 0.0504(10) Uani 1 1 d .
C10 C 0.6029(4) -0.1509(2) 0.9466(4) 0.0621(12) Uani 1 1 d .
C11 C 0.6936(5) -0.1702(3) 0.9967(5) 0.0877(19) Uani 1 1 d .
H11 H 0.7134 -0.1528 1.0590 0.105 Uiso 1 1 calc R
C12 C 0.7567(6) -0.2156(4) 0.9554(7) 0.111(3) Uani 1 1 d .
H12 H 0.8184 -0.2285 0.9904 0.133 Uiso 1 1 calc R
C13 C 0.7293(6) -0.2413(4) 0.8652(7) 0.102(2) Uani 1 1 d .
H13 H 0.7718 -0.2721 0.8385 0.123 Uiso 1 1 calc R
C14 C 0.6377(5) -0.2219(3) 0.8116(5) 0.0743(15) Uani 1 1 d .
H14 H 0.6187 -0.2391 0.7490 0.089 Uiso 1 1 calc R
C15 C 0.5359(5) -0.1020(3) 0.9923(4) 0.0778(16) Uani 1 1 d .
H15A H 0.5534 -0.1024 1.0621 0.117 Uiso 1 1 calc R
H15B H 0.4662 -0.1156 0.9763 0.117 Uiso 1 1 calc R
H15C H 0.5449 -0.0565 0.9679 0.117 Uiso 1 1 calc R
C16 C 0.5504(3) 0.01882(18) 0.7623(3) 0.0433(9) Uani 1 1 d .
C21 C 0.6440(3) 0.0465(2) 0.8003(4) 0.0535(10) Uani 1 1 d .
C20 C 0.6518(4) 0.1172(3) 0.8078(4) 0.0639(13) Uani 1 1 d .
H20 H 0.7134 0.1371 0.8329 0.077 Uiso 1 1 calc R
C19 C 0.5694(4) 0.1584(2) 0.7786(4) 0.0629(12) Uani 1 1 d .
H19 H 0.5756 0.2058 0.7853 0.076 Uiso 1 1 calc R
C18 C 0.4777(4) 0.1304(2) 0.7394(3) 0.0530(11) Uani 1 1 d .
H18 H 0.4222 0.1589 0.7216 0.064 Uiso 1 1 calc R
C17 C 0.4677(3) 0.05822(19) 0.7262(3) 0.0428(9) Uani 1 1 d .
C22 C 0.7336(4) 0.0002(3) 0.8314(5) 0.0720(15) Uani 1 1 d .
H22A H 0.7158 -0.0322 0.8791 0.108 Uiso 1 1 calc R
H22B H 0.7902 0.0274 0.8596 0.108 Uiso 1 1 calc R
H22C H 0.7518 -0.0242 0.7755 0.108 Uiso 1 1 calc R
C23 C 0.3566(4) 0.1333(2) 0.5091(3) 0.0570(11) Uani 1 1 d .
C24 C 0.3040(5) 0.1920(3) 0.4774(3) 0.0663(13) Uani 1 1 d .
H24 H 0.3206 0.2219 0.4292 0.080 Uiso 1 1 calc R
C25 C 0.2235(4) 0.1981(2) 0.5291(3) 0.0588(12) Uani 1 1 d .
C26 C 0.4530(5) 0.1045(4) 0.4809(5) 0.0890(19) Uani 1 1 d .
H26A H 0.4960 0.0901 0.5387 0.133 Uiso 1 1 calc R
H26B H 0.4872 0.1390 0.4475 0.133 Uiso 1 1 calc R
H26C H 0.4378 0.0657 0.4385 0.133 Uiso 1 1 calc R
C27 C 0.1417(5) 0.2499(3) 0.5285(5) 0.0831(17) Uani 1 1 d .
H27A H 0.1607 0.2909 0.4965 0.125 Uiso 1 1 calc R
H27B H 0.1314 0.2606 0.5946 0.125 Uiso 1 1 calc R
H27C H 0.0799 0.2319 0.4941 0.125 Uiso 1 1 calc R
C28 C 0.1805(4) -0.0654(2) 0.5147(4) 0.0601(12) Uani 1 1 d .
C29 C 0.0827(5) -0.0917(3) 0.5104(4) 0.0748(16) Uani 1 1 d .
H29 H 0.0518 -0.1225 0.4643 0.090 Uiso 1 1 calc R
C30 C 0.0412(4) -0.0640(3) 0.5860(4) 0.0664(14) Uani 1 1 d .
C31 C 0.2626(6) -0.0772(4) 0.4486(5) 0.096(2) Uani 1 1 d .
H31A H 0.2875 -0.0337 0.4290 0.144 Uiso 1 1 calc R
H31B H 0.2346 -0.1024 0.3917 0.144 Uiso 1 1 calc R
H31C H 0.3174 -0.1028 0.4835 0.144 Uiso 1 1 calc R
C32 C -0.0598(4) -0.0746(3) 0.6231(5) 0.0849(18) Uani 1 1 d .
H32A H -0.0564 -0.1146 0.6642 0.127 Uiso 1 1 calc R
H32B H -0.1117 -0.0807 0.5687 0.127 Uiso 1 1 calc R
H32C H -0.0755 -0.0351 0.6602 0.127 Uiso 1 1 calc R
C33 C 0.0768(4) 0.1455(2) 0.7820(4) 0.0595(12) Uani 1 1 d .
C34 C 0.0077(7) 0.1170(5) 0.8502(7) 0.103(2) Uani 1 1 d .

loop_
_atom_site_aniso_label
_atom_site_aniso_U_11
_atom_site_aniso_U_22
_atom_site_aniso_U_33
_atom_site_aniso_U_23
_atom_site_aniso_U_13
_atom_site_aniso_U_12
Pd1 0.0500(3) 0.0298(3) 0.0466(3) 0.00124(10) 0.00170(18) 0.00066(10)
F1 0.250(8) 0.119(5) 0.386(14) 0.088(7) 0.210(9) 0.010(5)
F2 0.105(4) 0.246(9) 0.556(18) 0.213(11) 0.168(7) 0.060(5)
F3 0.434(18) 0.61(3) 0.162(7) -0.113(11) 0.157(9) -0.372(19)
O1 0.110(3) 0.060(2) 0.101(3) -0.008(2) 0.050(3) -0.012(2)
O2 0.115(4) 0.052(2) 0.154(4) 0.011(3) 0.025(3) 0.001(2)
N1 0.0494(19) 0.0319(16) 0.054(2) 0.0039(14) 0.0021(15) -0.0018(14)
N2 0.063(2) 0.0274(16) 0.067(2) 0.0021(15) -0.0065(18) -0.0008(15)
N3 0.0485(19) 0.0334(17) 0.061(2) 0.0060(15) 0.0028(16) 0.0017(14)
N4 0.055(2) 0.0363(17) 0.0496(19) 0.0003(14) 0.0056(15) 0.0040(14)
N5 0.059(2) 0.0413(18) 0.0479(19) 0.0055(15) 0.0063(16) 0.0068(16)
N6 0.055(2) 0.0419(19) 0.050(2) 0.0020(14) -0.0054(18) 0.0033(14)
N7 0.057(2) 0.047(2) 0.061(3) -0.0030(17) -0.005(2) -0.0008(16)
C1 0.051(2) 0.0320(19) 0.048(2) 0.0006(16) 0.0067(17) -0.0009(16)
C2 0.044(2) 0.0339(19) 0.063(3) 0.0076(18) -0.0009(19) -0.0020(16)
C3 0.056(3) 0.051(3) 0.065(3) 0.007(2) 0.003(2) 0.001(2)
C4 0.067(3) 0.091(5) 0.087(4) 0.024(4) 0.018(3) -0.002(3)
C5 0.069(4) 0.064(4) 0.116(5) 0.018(4) 0.007(4) -0.020(3)
C6 0.084(4) 0.053(3) 0.104(5) 0.011(3) -0.015(4) -0.019(3)
C7 0.070(3) 0.040(2) 0.069(3) 0.003(2) -0.008(2) -0.005(2)
C8 0.081(4) 0.076(4) 0.082(4) -0.015(3) 0.022(3) 0.000(3)
C9 0.059(3) 0.035(2) 0.057(2) 0.0108(18) 0.004(2) 0.0021(17)
C10 0.065(3) 0.047(2) 0.071(3) 0.018(2) -0.006(2) -0.012(2)
C11 0.102(5) 0.065(4) 0.086(4) 0.023(3) -0.027(4) -0.008(3)
C12 0.082(5) 0.082(5) 0.155(7) 0.028(5) -0.042(5) 0.013(4)
C13 0.085(5) 0.074(4) 0.147(7) 0.006(4) 0.014(5) 0.036(4)
C14 0.087(4) 0.046(3) 0.089(4) 0.003(3) 0.009(3) 0.013(3)
C15 0.108(4) 0.058(3) 0.068(3) -0.018(3) 0.015(3) -0.013(3)
C16 0.052(2) 0.034(2) 0.044(2) 0.0009(15) 0.0066(19) -0.0048(15)
C21 0.055(2) 0.050(3) 0.055(3) 0.005(2) 0.008(2) -0.008(2)
C20 0.073(3) 0.052(3) 0.068(3) -0.005(2) 0.010(2) -0.025(2)
C19 0.084(3) 0.038(2) 0.066(3) -0.006(2) 0.008(3) -0.012(2)
C18 0.067(3) 0.034(2) 0.057(3) -0.0004(18) 0.006(2) 0.0012(19)
C17 0.051(2) 0.0319(19) 0.045(2) 0.0023(16) 0.0046(17) -0.0040(16)
C22 0.049(3) 0.075(3) 0.090(4) 0.014(3) 0.002(3) -0.010(3)
C23 0.070(3) 0.054(3) 0.048(2) 0.007(2) 0.010(2) 0.007(2)
C24 0.099(4) 0.053(3) 0.050(2) 0.011(2) 0.018(3) 0.006(3)
C25 0.082(3) 0.039(2) 0.052(2) 0.0039(19) -0.004(2) 0.005(2)
C26 0.096(5) 0.095(4) 0.085(4) 0.013(4) 0.043(3) 0.021(4)
C27 0.100(4) 0.056(3) 0.091(4) 0.010(3) 0.002(3) 0.026(3)
C28 0.073(3) 0.049(3) 0.055(3) -0.007(2) -0.004(2) 0.000(2)
C29 0.085(4) 0.063(3) 0.069(3) -0.008(3) -0.018(3) -0.012(3)
C30 0.058(3) 0.058(3) 0.077(3) 0.006(3) -0.019(2) -0.009(2)
C31 0.114(5) 0.099(5) 0.076(4) -0.027(4) 0.018(4) -0.015(4)
C32 0.059(3) 0.074(4) 0.117(5) 0.009(4) -0.009(3) -0.015(3)
C33 0.055(3) 0.048(3) 0.077(3) 0.004(2) 0.013(2) -0.002(2)
C34 0.105(6) 0.105(6) 0.109(6) -0.005(5) 0.054(5) -0.011(4)

loop_
_atom_type_symbol
_atom_type_description
_atom_type_scat_dispersion_real
_atom_type_scat_dispersion_imag
_atom_type_scat_source
C C 0.0033 0.0016 'International Tables Vol C Tables 4.2.6.8 and 6.1.1.4'
H H 0.0000 0.0000 'International Tables Vol C Tables 4.2.6.8 and 6.1.1.4'
N N 0.0061 0.0033 'International Tables Vol C Tables 4.2.6.8 and 6.1.1.4'
O O 0.0106 0.0060 'International Tables Vol C Tables 4.2.6.8 and 6.1.1.4'
F F 0.0171 0.0103 'International Tables Vol C Tables 4.2.6.8 and 6.1.1.4'
Pd Pd -0.9988 1.0072 'International Tables Vol C Tables 4.2.6.8 and 6.1.1.4'

loop_
_geom_angle_atom_site_label_1
_geom_angle_atom_site_label_2
_geom_angle_atom_site_label_3
_geom_angle
C17 Pd1 N1 89.14(14)
C17 Pd1 N4 90.96(15)
N1 Pd1 N4 178.22(14)
C17 Pd1 N6 179.18(14)
N1 Pd1 N6 91.50(13)
N4 Pd1 N6 88.42(14)
C1 N1 C2 119.5(3)
C1 N1 Pd1 123.3(3)
C2 N1 Pd1 117.2(2)
C1 N2 C9 122.3(4)
C1 N2 H2 118.8
C9 N2 H2 118.8
C1 N3 C16 126.6(4)
C1 N3 H3 116.7
C16 N3 H3 116.7
C23 N4 N5 106.2(3)
C23 N4 Pd1 132.7(3)
N5 N4 Pd1 121.1(3)
C25 N5 N4 112.2(4)
C25 N5 H5 123.9
N4 N5 H5 123.9
C28 N6 N7 105.8(4)
C28 N6 Pd1 131.1(4)
N7 N6 Pd1 121.2(3)
N6 N7 C30 111.2(4)
N6 N7 H7 124.4
C30 N7 H7 124.4
N1 C1 N3 123.2(4)
N1 C1 N2 122.6(4)
N3 C1 N2 114.2(4)
C7 C2 C3 121.2(4)
C7 C2 N1 119.8(4)
C3 C2 N1 119.0(4)
C2 C3 C4 116.2(5)
C2 C3 C8 122.1(5)
C4 C3 C8 121.7(6)
C5 C4 C3 122.2(6)
C5 C4 H4 118.9
C3 C4 H4 118.9
C4 C5 C6 120.2(6)
C4 C5 H5A 119.9
C6 C5 H5A 119.9
C7 C6 C5 120.2(6)
C7 C6 H6 119.9
C5 C6 H6 119.9
C6 C7 C2 120.0(6)
C6 C7 H7A 120.0
C2 C7 H7A 120.0
C3 C8 H8A 109.5
C3 C8 H8B 109.5
H8A C8 H8B 109.5
C3 C8 H8C 109.5
H8A C8 H8C 109.5
H8B C8 H8C 109.5
C10 C9 C14 120.8(5)
C10 C9 N2 120.7(4)
C14 C9 N2 118.5(5)
C11 C10 C9 119.1(6)
C11 C10 C15 119.9(5)
C9 C10 C15 121.0(5)
C10 C11 C12 120.6(6)
C10 C11 H11 119.7
C12 C11 H11 119.7
C13 C12 C11 120.5(6)
C13 C12 H12 119.7
C11 C12 H12 119.7
C12 C13 C14 120.3(7)
C12 C13 H13 119.8
C14 C13 H13 119.8
C9 C14 C13 118.6(6)
C9 C14 H14 120.7
C13 C14 H14 120.7
C10 C15 H15A 109.5
C10 C15 H15B 109.5
H15A C15 H15B 109.5
C10 C15 H15C 109.5
H15A C15 H15C 109.5
H15B C15 H15C 109.5
C17 C16 C21 123.5(4)
C17 C16 N3 120.2(4)
C21 C16 N3 116.3(4)
C20 C21 C16 117.9(4)
C20 C21 C22 121.5(5)
C16 C21 C22 120.6(4)
C19 C20 C21 120.5(5)
C19 C20 H20 119.7
C21 C20 H20 119.7
C20 C19 C18 121.0(4)
C20 C19 H19 119.5
C18 C19 H19 119.5
C19 C18 C17 120.2(4)
C19 C18 H18 119.9
C17 C18 H18 119.9
C16 C17 C18 116.5(4)
C16 C17 Pd1 123.1(3)
C18 C17 Pd1 120.4(3)
C21 C22 H22A 109.5
C21 C22 H22B 109.5
H22A C22 H22B 109.5
C21 C22 H22C 109.5
H22A C22 H22C 109.5
H22B C22 H22C 109.5
N4 C23 C24 108.5(4)
N4 C23 C26 121.3(4)
C24 C23 C26 130.1(5)
C25 C24 C23 107.8(4)
C25 C24 H24 126.1
C23 C24 H24 126.1
N5 C25 C24 105.3(4)
N5 C25 C27 121.9(5)
C24 C25 C27 132.8(5)
C23 C26 H26A 109.5
C23 C26 H26B 109.5
H26A C26 H26B 109.5
C23 C26 H26C 109.5
H26A C26 H26C 109.5
H26B C26 H26C 109.5
C25 C27 H27A 109.5
C25 C27 H27B 109.5
H27A C27 H27B 109.5
C25 C27 H27C 109.5
H27A C27 H27C 109.5
H27B C27 H27C 109.5
N6 C28 C29 110.1(5)
N6 C28 C31 119.1(5)
C29 C28 C31 130.8(5)
C30 C29 C28 106.8(5)
C30 C29 H29 126.6
C28 C29 H29 126.6
C29 C30 N7 106.1(5)
C29 C30 C32 132.4(5)
N7 C30 C32 121.4(5)
C28 C31 H31A 109.5
C28 C31 H31B 109.5
H31A C31 H31B 109.5
C28 C31 H31C 109.5
H31A C31 H31C 109.5
H31B C31 H31C 109.5
C30 C32 H32A 109.5
C30 C32 H32B 109.5
H32A C32 H32B 109.5
C30 C32 H32C 109.5
H32A C32 H32C 109.5
H32B C32 H32C 109.5
O2 C33 O1 130.5(6)
O2 C33 C34 114.5(6)
O1 C33 C34 115.0(5)
F2 C34 F3 104.2(11)
F2 C34 F1 102.8(9)
F3 C34 F1 98.9(12)
F2 C34 C33 120.4(9)
F3 C34 C33 112.7(8)
F1 C34 C33 115.2(7)

loop_
_geom_bond_atom_site_label_1
_geom_bond_atom_site_label_2
_geom_bond_distance
Pd1 C17 1.986(4)
Pd1 N1 2.028(3)
Pd1 N4 2.028(3)
Pd1 N6 2.145(4)
F1 C34 1.274(11)
F2 C34 1.165(10)
F3 C34 1.203(11)
O1 C33 1.211(6)
O2 C33 1.199(6)
N1 C1 1.287(5)
N1 C2 1.432(5)
N2 C1 1.379(5)
N2 C9 1.434(6)
N2 H2 0.8600
N3 C1 1.346(5)
N3 C16 1.408(6)
N3 H3 0.8600
N4 C23 1.330(6)
N4 N5 1.341(5)
N5 C25 1.332(6)
N5 H5 0.8600
N6 C28 1.318(6)
N6 N7 1.348(6)
N7 C30 1.356(6)
N7 H7 0.8600
C2 C7 1.401(6)
C2 C3 1.403(7)
C3 C4 1.416(7)
C3 C8 1.453(8)
C4 C5 1.361(10)
C4 H4 0.9300
C5 C6 1.383(9)
C5 H5A 0.9300
C6 C7 1.364(8)
C6 H6 0.9300
C7 H7A 0.9300
C8 H8A 0.9600
C8 H8B 0.9600
C8 H8C 0.9600
C9 C10 1.378(7)
C9 C14 1.391(7)
C10 C11 1.362(8)
C10 C15 1.494(8)
C11 C12 1.386(11)
C11 H11 0.9300
C12 C13 1.346(12)
C12 H12 0.9300
C13 C14 1.392(9)
C13 H13 0.9300
C14 H14 0.9300
C15 H15A 0.9600
C15 H15B 0.9600
C15 H15C 0.9600
C16 C17 1.379(6)
C16 C21 1.393(6)
C21 C20 1.384(7)
C21 C22 1.510(7)
C20 C19 1.374(8)
C20 H20 0.9300
C19 C18 1.379(7)
C19 H19 0.9300
C18 C17 1.421(6)
C18 H18 0.9300
C22 H22A 0.9600
C22 H22B 0.9600
C22 H22C 0.9600
C23 C24 1.380(7)
C23 C26 1.491(8)
C24 C25 1.362(7)
C24 H24 0.9300
C25 C27 1.481(7)
C26 H26A 0.9600
C26 H26B 0.9600
C26 H26C 0.9600
C27 H27A 0.9600
C27 H27B 0.9600
C27 H27C 0.9600
C28 C29 1.388(8)
C28 C31 1.522(8)
C29 C30 1.349(8)
C29 H29 0.9300
C30 C32 1.506(8)
C31 H31A 0.9600
C31 H31B 0.9600
C31 H31C 0.9600
C32 H32A 0.9600
C32 H32B 0.9600
C32 H32C 0.9600
C33 C34 1.500(8)

loop_
_geom_torsion_atom_site_label_1
_geom_torsion_atom_site_label_2
_geom_torsion_atom_site_label_3
_geom_torsion_atom_site_label_4
_geom_torsion
C17 Pd1 N1 C1 -32.2(4)
N4 Pd1 N1 C1 61(4)
N6 Pd1 N1 C1 148.3(4)
C17 Pd1 N1 C2 149.1(3)
N4 Pd1 N1 C2 -118(4)
N6 Pd1 N1 C2 -30.4(3)
C17 Pd1 N4 C23 66.6(4)
N1 Pd1 N4 C23 -27(5)
N6 Pd1 N4 C23 -114.0(4)
C17 Pd1 N4 N5 -115.0(3)
N1 Pd1 N4 N5 152(4)
N6 Pd1 N4 N5 64.4(3)
C23 N4 N5 C25 -0.1(5)
Pd1 N4 N5 C25 -178.9(3)
C17 Pd1 N6 C28 138(11)
N1 Pd1 N6 C28 -81.1(4)
N4 Pd1 N6 C28 97.1(4)
C17 Pd1 N6 N7 -60(11)
N1 Pd1 N6 N7 81.0(3)
N4 Pd1 N6 N7 -100.8(3)
C28 N6 N7 C30 -1.9(5)
Pd1 N6 N7 C30 -167.9(3)
C2 N1 C1 N3 -168.6(4)
Pd1 N1 C1 N3 12.7(6)
C2 N1 C1 N2 12.7(6)
Pd1 N1 C1 N2 -166.0(3)
C16 N3 C1 N1 26.0(7)
C16 N3 C1 N2 -155.2(4)
C9 N2 C1 N1 -161.7(4)
C9 N2 C1 N3 19.5(6)
C1 N1 C2 C7 -79.1(5)
Pd1 N1 C2 C7 99.7(4)
C1 N1 C2 C3 103.1(5)
Pd1 N1 C2 C3 -78.1(4)
C7 C2 C3 C4 1.1(7)
N1 C2 C3 C4 178.8(4)
C7 C2 C3 C8 -176.5(5)
N1 C2 C3 C8 1.3(7)
C2 C3 C4 C5 -0.4(8)
C8 C3 C4 C5 177.2(6)
C3 C4 C5 C6 -0.4(9)
C4 C5 C6 C7 0.5(9)
C5 C6 C7 C2 0.2(8)
C3 C2 C7 C6 -1.0(7)
N1 C2 C7 C6 -178.7(4)
C1 N2 C9 C10 68.1(6)
C1 N2 C9 C14 -113.1(5)
C14 C9 C10 C11 0.9(7)
N2 C9 C10 C11 179.6(4)
C14 C9 C10 C15 -179.9(5)
N2 C9 C10 C15 -1.1(7)
C9 C10 C11 C12 -0.8(9)
C15 C10 C11 C12 179.9(6)
C10 C11 C12 C13 0.0(11)
C11 C12 C13 C14 0.7(12)
C10 C9 C14 C13 -0.1(8)
N2 C9 C14 C13 -178.9(5)
C12 C13 C14 C9 -0.7(11)
C1 N3 C16 C17 -30.5(6)
C1 N3 C16 C21 151.2(5)
C17 C16 C21 C20 4.3(7)
N3 C16 C21 C20 -177.5(4)
C17 C16 C21 C22 -175.3(5)
N3 C16 C21 C22 2.9(7)
C16 C21 C20 C19 0.0(8)
C22 C21 C20 C19 179.7(5)
C21 C20 C19 C18 -1.2(8)
C20 C19 C18 C17 -1.7(8)
C21 C16 C17 C18 -7.0(7)
N3 C16 C17 C18 174.8(4)
C21 C16 C17 Pd1 173.9(4)
N3 C16 C17 Pd1 -4.2(6)
C19 C18 C17 C16 5.6(7)
C19 C18 C17 Pd1 -175.4(4)
N1 Pd1 C17 C16 26.9(4)
N4 Pd1 C17 C16 -151.3(4)
N6 Pd1 C17 C16 168(33)
N1 Pd1 C17 C18 -152.1(4)
N4 Pd1 C17 C18 29.7(4)
N6 Pd1 C17 C18 -11(11)
N5 N4 C23 C24 0.6(5)
Pd1 N4 C23 C24 179.1(3)
N5 N4 C23 C26 176.8(5)
Pd1 N4 C23 C26 -4.7(7)
N4 C23 C24 C25 -0.8(6)
C26 C23 C24 C25 -176.5(6)
N4 N5 C25 C24 -0.3(5)
N4 N5 C25 C27 -179.2(5)
C23 C24 C25 N5 0.7(5)
C23 C24 C25 C27 179.3(6)
N7 N6 C28 C29 1.0(5)
Pd1 N6 C28 C29 165.1(3)
N7 N6 C28 C31 -179.5(5)
Pd1 N6 C28 C31 -15.4(7)
N6 C28 C29 C30 0.3(6)
C31 C28 C29 C30 -179.1(6)
C28 C29 C30 N7 -1.4(6)
C28 C29 C30 C32 -176.7(6)
N6 N7 C30 C29 2.1(5)
N6 N7 C30 C32 178.0(5)
O2 C33 C34 F2 57.9(14)
O1 C33 C34 F2 -122.9(12)
O2 C33 C34 F3 -65.7(15)
O1 C33 C34 F3 113.6(13)
O2 C33 C34 F1 -178.2(10)
O1 C33 C34 F1 1.1(13)
